data_7005317
loop_
_publ_author_name
'Bowen, Lucy E.'
'Haddow, Mairi F.'
'Orpen, A. Guy'
'Wass, Duncan F.'

_publ_section_title
;
 One electron oxidation of chromium N,N-bis(diarylphosphino)amine and
 bis(diarylphosphino)methane complexes relevant to ethene trimerisation
 and tetramerisation.
;
_journal_issue 11
_journal_name_full 'Dalton transactions (Cambridge, England : 2003)'
_journal_page_first 1160
_journal_page_last 1168
_journal_paper_doi 10.1039/b700559h
_journal_year 2007
_chemical_formula_moiety 'C31 H27 Cr N O4 P2'
_chemical_formula_sum 'C31 H27 Cr N O4 P2'
_chemical_formula_weight 591.48
_chemical_name_systematic
;
?
;
_space_group_IT_number 2
_symmetry_cell_setting triclinic
_symmetry_space_group_name_Hall '-P 1'
_symmetry_space_group_name_H-M 'P -1'
_atom_sites_solution_hydrogens geom
_atom_sites_solution_primary direct
_atom_sites_solution_secondary difmap
_audit_creation_method SHELXL-97
_cell_angle_alpha 90.51(3)
_cell_angle_beta 106.82(3)
_cell_angle_gamma 95.17(3)
_cell_formula_units_Z 4
_cell_length_a 10.795(2)
_cell_length_b 15.430(3)
_cell_length_c 17.984(4)
_cell_measurement_reflns_used 5825
_cell_measurement_temperature 100(2)
_cell_measurement_theta_max 27.197
_cell_measurement_theta_min 3.307
_cell_volume 2853.8(11)
_computing_cell_refinement 'Bruker SMART V5.054 (Bruker, 1998)'
_computing_data_collection 'Bruker SMART V5.054 (Bruker, 1998)'
_computing_data_reduction 'Bruker SAINT V6.0 (Bruker, 1998)'
_computing_molecular_graphics 'Bruker SHELXTL V6.1 (Bruker AXS, 2000)'
_computing_publication_material 'Bruker SHELXTL V6.1 (Bruker AXS, 2000)'
_computing_structure_refinement 'SHELXL-97 (Sheldrick, 1997)'
_computing_structure_solution 'SHELXS-97 (Sheldrick, 1990)'
_diffrn_ambient_temperature 100(2)
_diffrn_detector_area_resol_mean 8.5
_diffrn_measured_fraction_theta_full 0.996
_diffrn_measured_fraction_theta_max 0.996
_diffrn_measurement_device_type 'CCD area detector'
_diffrn_measurement_method 'omega scans'
_diffrn_radiation_monochromator graphite
_diffrn_radiation_source 'fine-focus sealed tube'
_diffrn_radiation_type MoK\a
_diffrn_radiation_wavelength 0.71073
_diffrn_reflns_av_R_equivalents 0.0429
_diffrn_reflns_av_sigmaI/netI 0.0574
_diffrn_reflns_limit_h_max 14
_diffrn_reflns_limit_h_min -13
_diffrn_reflns_limit_k_max 19
_diffrn_reflns_limit_k_min -20
_diffrn_reflns_limit_l_max 23
_diffrn_reflns_limit_l_min -23
_diffrn_reflns_number 32614
_diffrn_reflns_theta_full 27.48
_diffrn_reflns_theta_max 27.48
_diffrn_reflns_theta_min 1.18
_diffrn_standards_decay_% 0
_diffrn_standards_number 0
_exptl_absorpt_coefficient_mu 0.550
_exptl_absorpt_correction_T_max 0.990000
_exptl_absorpt_correction_T_min 0.877023
_exptl_absorpt_correction_type multi-scan
_exptl_absorpt_process_details 'SADABS V2.1'
_exptl_crystal_colour 'pale yellow'
_exptl_crystal_density_diffrn 1.377
_exptl_crystal_density_method 'not measured'
_exptl_crystal_description plate
_exptl_crystal_F_000 1224
_exptl_crystal_size_max 0.40
_exptl_crystal_size_mid 0.40
_exptl_crystal_size_min 0.02
_refine_diff_density_max 0.551
_refine_diff_density_min -0.350
_refine_diff_density_rms 0.081
_refine_ls_extinction_method none
_refine_ls_goodness_of_fit_ref 1.370
_refine_ls_hydrogen_treatment constr
_refine_ls_matrix_type full
_refine_ls_number_parameters 707
_refine_ls_number_reflns 13018
_refine_ls_number_restraints 0
_refine_ls_restrained_S_all 1.370
_refine_ls_R_factor_all 0.0669
_refine_ls_R_factor_gt 0.0515
_refine_ls_shift/su_max 0.001
_refine_ls_shift/su_mean 0.000
_refine_ls_structure_factor_coef Fsqd
_refine_ls_weighting_details 'calc w=1/[\s^2^(Fo^2^)+(0.0346P)^2^+0.0000P] where P=(Fo^2^+2Fc^2^)/3'
_refine_ls_weighting_scheme calc
_refine_ls_wR_factor_gt 0.1007
_refine_ls_wR_factor_ref 0.1101
_reflns_number_gt 10688
_reflns_number_total 13018
_reflns_threshold_expression >2sigma(I)
_cod_data_source_file b700559h.txt
_cod_data_source_block lb047sad
_cod_original_cell_volume 2853.7(10)
_cod_database_code 7005317

loop_
_symmetry_equiv_pos_as_xyz
'x, y, z'
'-x, -y, -z'

loop_
_atom_site_label
_atom_site_type_symbol
_atom_site_fract_x
_atom_site_fract_y
_atom_site_fract_z
_atom_site_U_iso_or_equiv
_atom_site_adp_type
_atom_site_occupancy
_atom_site_symmetry_multiplicity
_atom_site_calc_flag
_atom_site_refinement_flags
_atom_site_disorder_assembly
_atom_site_disorder_group
Cr1 Cr 0.74546(4) 0.77979(2) 0.38335(2) 0.01106(10) Uani 1 1 d . . .
Cr2 Cr 0.12415(4) 0.29378(2) 0.11749(2) 0.01037(10) Uani 1 1 d . . .
P1 P 0.66853(6) 0.65141(4) 0.30592(4) 0.01142(14) Uani 1 1 d . . .
P2 P 0.53841(6) 0.78846(4) 0.29608(4) 0.01006(13) Uani 1 1 d . . .
P3 P 0.13553(6) 0.16773(4) 0.19080(4) 0.01034(13) Uani 1 1 d . . .
P4 P 0.00631(6) 0.29842(4) 0.20739(3) 0.00986(13) Uani 1 1 d . . .
N1 N 0.51589(19) 0.68194(13) 0.26354(11) 0.0118(4) Uani 1 1 d . . .
N2 N 0.04765(19) 0.20179(12) 0.24929(11) 0.0105(4) Uani 1 1 d . . .
O1 O 0.61896(17) 0.71029(12) 0.50354(10) 0.0196(4) Uani 1 1 d . . .
O2 O 0.92432(19) 0.87927(13) 0.30442(11) 0.0298(5) Uani 1 1 d . . .
O3 O 0.7591(2) 0.95742(13) 0.45812(12) 0.0303(5) Uani 1 1 d . . .
O4 O 0.99524(19) 0.72359(15) 0.48843(12) 0.0346(5) Uani 1 1 d . . .
O5 O -0.09101(17) 0.24747(12) -0.03214(10) 0.0205(4) Uani 1 1 d . . .
O6 O 0.36097(17) 0.38408(12) 0.23622(11) 0.0238(4) Uani 1 1 d . . .
O7 O 0.09956(19) 0.47905(12) 0.06913(11) 0.0252(5) Uani 1 1 d . . .
O8 O 0.29132(18) 0.23859(14) 0.02051(11) 0.0293(5) Uani 1 1 d . . .
C1 C 0.6633(2) 0.73479(16) 0.45560(14) 0.0140(5) Uani 1 1 d . . .
C2 C 0.8513(3) 0.83841(17) 0.32858(15) 0.0183(6) Uani 1 1 d . . .
C3 C 0.7546(3) 0.88893(17) 0.43074(15) 0.0175(6) Uani 1 1 d . . .
C4 C 0.8992(3) 0.74486(18) 0.44792(15) 0.0195(6) Uani 1 1 d . . .
C5 C 0.4151(2) 0.63377(16) 0.19677(14) 0.0163(5) Uani 1 1 d . . .
H5 H 0.4306 0.5709 0.2015 0.020 Uiso 1 1 calc R . .
C6 C 0.4260(3) 0.65995(18) 0.11668(14) 0.0214(6) Uani 1 1 d . . .
H6A H 0.3922 0.7166 0.1044 0.032 Uiso 1 1 calc R . .
H6B H 0.3753 0.6161 0.0772 0.032 Uiso 1 1 calc R . .
H6C H 0.5174 0.6639 0.1172 0.032 Uiso 1 1 calc R . .
C7 C 0.2781(3) 0.63996(18) 0.20146(16) 0.0227(6) Uani 1 1 d . . .
H7A H 0.2686 0.6129 0.2488 0.034 Uiso 1 1 calc R . .
H7B H 0.2156 0.6097 0.1559 0.034 Uiso 1 1 calc R . .
H7C H 0.2617 0.7013 0.2026 0.034 Uiso 1 1 calc R . .
C8 C 0.6458(2) 0.54968(16) 0.35308(13) 0.0132(5) Uani 1 1 d . . .
C9 C 0.7479(3) 0.49673(16) 0.37361(14) 0.0169(5) Uani 1 1 d . . .
H9 H 0.8257 0.5122 0.3602 0.020 Uiso 1 1 calc R . .
C10 C 0.7356(3) 0.42119(17) 0.41375(14) 0.0196(6) Uani 1 1 d . . .
H10 H 0.8050 0.3851 0.4276 0.024 Uiso 1 1 calc R . .
C11 C 0.6223(3) 0.39848(17) 0.43360(14) 0.0202(6) Uani 1 1 d . . .
H11 H 0.6143 0.3469 0.4610 0.024 Uiso 1 1 calc R . .
C12 C 0.5209(3) 0.45067(17) 0.41359(15) 0.0205(6) Uani 1 1 d . . .
H12 H 0.4432 0.4349 0.4271 0.025 Uiso 1 1 calc R . .
C13 C 0.5328(3) 0.52641(17) 0.37351(14) 0.0165(5) Uani 1 1 d . . .
H13 H 0.4633 0.5624 0.3601 0.020 Uiso 1 1 calc R . .
C14 C 0.7268(3) 0.61396(17) 0.22615(14) 0.0172(6) Uani 1 1 d . . .
C15 C 0.8163(3) 0.66686(18) 0.20027(16) 0.0234(6) Uani 1 1 d . . .
H15 H 0.8518 0.7212 0.2264 0.028 Uiso 1 1 calc R . .
C16 C 0.8541(3) 0.6407(2) 0.13645(17) 0.0323(8) Uani 1 1 d . . .
H16 H 0.9161 0.6767 0.1196 0.039 Uiso 1 1 calc R . .
C17 C 0.8013(3) 0.5622(2) 0.09764(17) 0.0369(8) Uani 1 1 d . . .
H17 H 0.8257 0.5450 0.0534 0.044 Uiso 1 1 calc R . .
C18 C 0.7127(3) 0.5083(2) 0.12290(16) 0.0294(7) Uani 1 1 d . . .
H18 H 0.6771 0.4542 0.0963 0.035 Uiso 1 1 calc R . .
C19 C 0.6764(3) 0.53370(17) 0.18727(15) 0.0206(6) Uani 1 1 d . . .
H19 H 0.6168 0.4963 0.2050 0.025 Uiso 1 1 calc R . .
C20 C 0.4159(2) 0.81414(15) 0.34277(13) 0.0114(5) Uani 1 1 d . . .
C21 C 0.3398(2) 0.75269(17) 0.37053(14) 0.0168(5) Uani 1 1 d . . .
H21 H 0.3435 0.6925 0.3608 0.020 Uiso 1 1 calc R . .
C22 C 0.2586(3) 0.77809(18) 0.41218(15) 0.0206(6) Uani 1 1 d . . .
H22 H 0.2056 0.7353 0.4297 0.025 Uiso 1 1 calc R . .
C23 C 0.2543(3) 0.86567(18) 0.42854(15) 0.0204(6) Uani 1 1 d . . .
H23 H 0.1980 0.8830 0.4567 0.024 Uiso 1 1 calc R . .
C24 C 0.3327(3) 0.92735(18) 0.40346(15) 0.0206(6) Uani 1 1 d . . .
H24 H 0.3320 0.9873 0.4157 0.025 Uiso 1 1 calc R . .
C25 C 0.4125(2) 0.90221(16) 0.36048(14) 0.0152(5) Uani 1 1 d . . .
H25 H 0.4652 0.9452 0.3430 0.018 Uiso 1 1 calc R . .
C26 C 0.4978(2) 0.85080(15) 0.20778(14) 0.0114(5) Uani 1 1 d . . .
C27 C 0.3720(2) 0.87300(16) 0.17311(14) 0.0142(5) Uani 1 1 d . . .
H27 H 0.3084 0.8641 0.2000 0.017 Uiso 1 1 calc R . .
C28 C 0.3386(2) 0.90787(16) 0.10009(14) 0.0156(5) Uani 1 1 d . . .
H28 H 0.2524 0.9225 0.0773 0.019 Uiso 1 1 calc R . .
C29 C 0.4305(3) 0.92145(17) 0.06037(15) 0.0207(6) Uani 1 1 d . . .
H29 H 0.4072 0.9441 0.0098 0.025 Uiso 1 1 calc R . .
C30 C 0.5569(3) 0.90171(19) 0.09485(16) 0.0234(6) Uani 1 1 d . . .
H30 H 0.6206 0.9120 0.0681 0.028 Uiso 1 1 calc R . .
C31 C 0.5906(3) 0.86705(17) 0.16802(15) 0.0181(6) Uani 1 1 d . . .
H31 H 0.6775 0.8542 0.1913 0.022 Uiso 1 1 calc R . .
C32 C -0.0144(2) 0.26079(16) 0.02772(14) 0.0135(5) Uani 1 1 d . . .
C33 C 0.2716(2) 0.34624(16) 0.19346(14) 0.0145(5) Uani 1 1 d . . .
C34 C 0.1069(2) 0.40739(17) 0.08548(14) 0.0160(5) Uani 1 1 d . . .
C35 C 0.2292(2) 0.26096(18) 0.05820(14) 0.0176(6) Uani 1 1 d . . .
C36 C -0.0183(2) 0.15459(17) 0.30200(14) 0.0158(5) Uani 1 1 d . . .
H36 H -0.0519 0.2002 0.3288 0.019 Uiso 1 1 calc R . .
C37 C 0.0749(3) 0.10855(18) 0.36572(15) 0.0224(6) Uani 1 1 d . . .
H37A H 0.1138 0.0647 0.3423 0.034 Uiso 1 1 calc R . .
H37B H 0.0274 0.0801 0.3992 0.034 Uiso 1 1 calc R . .
H37C H 0.1436 0.1512 0.3968 0.034 Uiso 1 1 calc R . .
C38 C -0.1369(2) 0.09286(17) 0.25866(15) 0.0193(6) Uani 1 1 d . . .
H38A H -0.1933 0.1236 0.2165 0.029 Uiso 1 1 calc R . .
H38B H -0.1852 0.0729 0.2948 0.029 Uiso 1 1 calc R . .
H38C H -0.1080 0.0426 0.2369 0.029 Uiso 1 1 calc R . .
C39 C 0.0643(2) 0.05756(16) 0.15441(14) 0.0121(5) Uani 1 1 d . . .
C40 C 0.1054(2) -0.01580(16) 0.19482(14) 0.0138(5) Uani 1 1 d . . .
H40 H 0.1787 -0.0101 0.2397 0.017 Uiso 1 1 calc R . .
C41 C 0.0402(2) -0.09746(16) 0.17019(15) 0.0165(5) Uani 1 1 d . . .
H41 H 0.0686 -0.1475 0.1982 0.020 Uiso 1 1 calc R . .
C42 C -0.0669(3) -0.10557(17) 0.10427(15) 0.0191(6) Uani 1 1 d . . .
H42 H -0.1127 -0.1612 0.0878 0.023 Uiso 1 1 calc R . .
C43 C -0.1068(3) -0.03334(17) 0.06282(15) 0.0191(6) Uani 1 1 d . . .
H43 H -0.1790 -0.0393 0.0173 0.023 Uiso 1 1 calc R . .
C44 C -0.0410(2) 0.04832(17) 0.08775(14) 0.0158(5) Uani 1 1 d . . .
H44 H -0.0683 0.0980 0.0590 0.019 Uiso 1 1 calc R . .
C45 C 0.2982(2) 0.14821(15) 0.25048(14) 0.0123(5) Uani 1 1 d . . .
C46 C 0.3524(2) 0.18197(17) 0.32591(15) 0.0176(6) Uani 1 1 d . . .
H46 H 0.3026 0.2146 0.3496 0.021 Uiso 1 1 calc R . .
C47 C 0.4793(2) 0.16827(17) 0.36699(16) 0.0200(6) Uani 1 1 d . . .
H47 H 0.5146 0.1900 0.4192 0.024 Uiso 1 1 calc R . .
C48 C 0.5540(2) 0.12334(17) 0.33232(16) 0.0201(6) Uani 1 1 d . . .
H48 H 0.6403 0.1136 0.3607 0.024 Uiso 1 1 calc R . .
C49 C 0.5026(2) 0.09235(16) 0.25584(16) 0.0188(6) Uani 1 1 d . . .
H49 H 0.5548 0.0631 0.2312 0.023 Uiso 1 1 calc R . .
C50 C 0.3754(2) 0.10407(16) 0.21550(15) 0.0156(5) Uani 1 1 d . . .
H50 H 0.3403 0.0819 0.1635 0.019 Uiso 1 1 calc R . .
C51 C -0.1699(2) 0.29505(15) 0.18609(14) 0.0115(5) Uani 1 1 d . . .
C52 C -0.2512(2) 0.26523(16) 0.11345(14) 0.0159(5) Uani 1 1 d . . .
H52 H -0.2144 0.2501 0.0737 0.019 Uiso 1 1 calc R . .
C53 C -0.3851(2) 0.25746(17) 0.09864(15) 0.0193(6) Uani 1 1 d . . .
H53 H -0.4397 0.2374 0.0488 0.023 Uiso 1 1 calc R . .
C54 C -0.4394(2) 0.27922(18) 0.15709(15) 0.0195(6) Uani 1 1 d . . .
H54 H -0.5311 0.2734 0.1473 0.023 Uiso 1 1 calc R . .
C55 C -0.3590(2) 0.30939(16) 0.22961(15) 0.0163(5) Uani 1 1 d . . .
H55 H -0.3959 0.3243 0.2694 0.020 Uiso 1 1 calc R . .
C56 C -0.2259(2) 0.31764(15) 0.24380(14) 0.0125(5) Uani 1 1 d . . .
H56 H -0.1715 0.3389 0.2933 0.015 Uiso 1 1 calc R . .
C57 C 0.0590(2) 0.38395(15) 0.28336(13) 0.0106(5) Uani 1 1 d . . .
C58 C 0.0329(2) 0.46821(16) 0.26062(14) 0.0154(5) Uani 1 1 d . . .
H58 H -0.0105 0.4782 0.2078 0.018 Uiso 1 1 calc R . .
C59 C 0.0699(2) 0.53751(17) 0.31466(15) 0.0176(6) Uani 1 1 d . . .
H59 H 0.0519 0.5948 0.2989 0.021 Uiso 1 1 calc R . .
C60 C 0.1332(3) 0.52283(17) 0.39148(15) 0.0205(6) Uani 1 1 d . . .
H60 H 0.1574 0.5701 0.4287 0.025 Uiso 1 1 calc R . .
C61 C 0.1613(3) 0.43977(18) 0.41441(15) 0.0228(6) Uani 1 1 d . . .
H61 H 0.2060 0.4302 0.4671 0.027 Uiso 1 1 calc R . .
C62 C 0.1241(2) 0.37015(17) 0.36038(14) 0.0166(5) Uani 1 1 d . . .
H62 H 0.1434 0.3131 0.3762 0.020 Uiso 1 1 calc R . .

loop_
_atom_site_aniso_label
_atom_site_aniso_U_11
_atom_site_aniso_U_22
_atom_site_aniso_U_33
_atom_site_aniso_U_23
_atom_site_aniso_U_13
_atom_site_aniso_U_12
Cr1 0.0110(2) 0.0101(2) 0.0127(2) 0.00166(16) 0.00448(16) 0.00067(15)
Cr2 0.0085(2) 0.0116(2) 0.01029(19) -0.00206(15) 0.00214(15) -0.00064(15)
P1 0.0146(3) 0.0094(3) 0.0123(3) 0.0017(2) 0.0066(3) 0.0029(2)
P2 0.0113(3) 0.0080(3) 0.0117(3) 0.0004(2) 0.0046(2) 0.0013(2)
P3 0.0086(3) 0.0101(3) 0.0115(3) -0.0023(2) 0.0017(2) 0.0007(2)
P4 0.0084(3) 0.0100(3) 0.0105(3) -0.0022(2) 0.0020(2) 0.0004(2)
N1 0.0141(11) 0.0081(10) 0.0136(10) -0.0006(8) 0.0046(8) 0.0019(8)
N2 0.0115(10) 0.0084(10) 0.0126(10) -0.0002(8) 0.0045(8) 0.0025(8)
O1 0.0222(10) 0.0205(10) 0.0179(9) 0.0024(8) 0.0091(8) 0.0006(8)
O2 0.0296(12) 0.0303(12) 0.0322(11) 0.0078(10) 0.0160(10) -0.0062(9)
O3 0.0400(13) 0.0169(11) 0.0311(11) -0.0071(9) 0.0059(10) 0.0028(9)
O4 0.0173(11) 0.0489(14) 0.0370(12) 0.0211(11) 0.0043(9) 0.0099(10)
O5 0.0165(10) 0.0266(11) 0.0150(9) -0.0039(8) 0.0004(8) -0.0010(8)
O6 0.0158(10) 0.0275(11) 0.0237(10) -0.0101(9) 0.0005(8) -0.0027(8)
O7 0.0372(12) 0.0161(10) 0.0208(10) 0.0022(8) 0.0061(9) 0.0015(9)
O8 0.0142(10) 0.0524(14) 0.0206(10) -0.0161(10) 0.0051(8) 0.0013(9)
C1 0.0133(13) 0.0122(13) 0.0151(12) -0.0018(10) 0.0019(10) 0.0013(10)
C2 0.0199(14) 0.0173(14) 0.0178(13) 0.0022(11) 0.0055(11) 0.0012(11)
C3 0.0186(14) 0.0172(14) 0.0153(13) 0.0013(11) 0.0037(11) -0.0013(11)
C4 0.0170(14) 0.0225(15) 0.0206(14) 0.0046(11) 0.0094(11) -0.0031(11)
C5 0.0192(14) 0.0109(12) 0.0164(13) -0.0029(10) 0.0022(11) -0.0008(10)
C6 0.0299(16) 0.0181(14) 0.0142(13) -0.0035(11) 0.0032(12) 0.0023(12)
C7 0.0180(14) 0.0224(15) 0.0244(14) -0.0058(12) 0.0035(11) -0.0055(11)
C8 0.0217(14) 0.0106(12) 0.0078(11) 0.0001(9) 0.0052(10) 0.0006(10)
C9 0.0232(14) 0.0150(13) 0.0141(12) -0.0022(10) 0.0074(11) 0.0033(11)
C10 0.0335(16) 0.0133(13) 0.0114(12) -0.0026(10) 0.0039(11) 0.0080(12)
C11 0.0353(17) 0.0090(12) 0.0117(12) -0.0008(10) 0.0016(12) -0.0042(11)
C12 0.0257(15) 0.0168(14) 0.0173(13) -0.0012(11) 0.0069(11) -0.0086(11)
C13 0.0199(14) 0.0155(13) 0.0134(12) 0.0003(10) 0.0040(10) 0.0005(11)
C14 0.0246(15) 0.0165(13) 0.0144(12) 0.0051(10) 0.0089(11) 0.0116(11)
C15 0.0342(17) 0.0166(14) 0.0277(15) 0.0096(12) 0.0188(13) 0.0129(12)
C16 0.048(2) 0.0283(17) 0.0365(17) 0.0180(14) 0.0325(16) 0.0210(15)
C17 0.068(2) 0.0356(19) 0.0223(16) 0.0138(14) 0.0285(16) 0.0352(17)
C18 0.049(2) 0.0266(16) 0.0175(14) 0.0021(12) 0.0121(14) 0.0239(15)
C19 0.0310(16) 0.0175(14) 0.0163(13) 0.0037(11) 0.0086(12) 0.0117(12)
C20 0.0106(12) 0.0124(12) 0.0120(12) -0.0005(10) 0.0041(10) 0.0027(10)
C21 0.0189(14) 0.0125(13) 0.0208(13) 0.0000(11) 0.0079(11) 0.0034(10)
C22 0.0191(14) 0.0204(14) 0.0252(15) 0.0033(12) 0.0114(12) 0.0011(11)
C23 0.0171(14) 0.0280(16) 0.0198(14) -0.0020(12) 0.0095(11) 0.0083(12)
C24 0.0249(15) 0.0173(14) 0.0220(14) -0.0018(11) 0.0084(12) 0.0091(11)
C25 0.0181(13) 0.0119(13) 0.0162(12) -0.0004(10) 0.0060(10) 0.0013(10)
C26 0.0141(12) 0.0061(11) 0.0140(12) -0.0008(9) 0.0045(10) 0.0004(9)
C27 0.0130(13) 0.0116(12) 0.0180(13) -0.0009(10) 0.0054(10) -0.0011(10)
C28 0.0158(13) 0.0115(12) 0.0176(13) 0.0006(10) 0.0013(10) 0.0038(10)
C29 0.0250(15) 0.0182(14) 0.0183(13) 0.0071(11) 0.0049(11) 0.0037(11)
C30 0.0216(15) 0.0294(16) 0.0231(14) 0.0086(12) 0.0117(12) 0.0044(12)
C31 0.0130(13) 0.0198(14) 0.0225(14) 0.0044(11) 0.0063(11) 0.0025(11)
C32 0.0117(12) 0.0130(13) 0.0176(13) 0.0002(10) 0.0073(10) 0.0014(10)
C33 0.0142(13) 0.0153(13) 0.0155(12) -0.0002(10) 0.0062(10) 0.0028(10)
C34 0.0144(13) 0.0213(15) 0.0107(12) -0.0033(11) 0.0019(10) -0.0009(11)
C35 0.0116(13) 0.0242(15) 0.0116(12) -0.0056(11) -0.0035(10) -0.0027(11)
C36 0.0190(14) 0.0173(13) 0.0134(12) 0.0022(10) 0.0081(11) 0.0027(11)
C37 0.0263(16) 0.0219(15) 0.0191(14) 0.0041(12) 0.0063(12) 0.0033(12)
C38 0.0183(14) 0.0139(13) 0.0267(14) 0.0032(11) 0.0090(12) -0.0006(11)
C39 0.0100(12) 0.0128(12) 0.0138(12) -0.0046(10) 0.0048(10) -0.0008(10)
C40 0.0099(12) 0.0138(13) 0.0170(13) -0.0014(10) 0.0033(10) 0.0002(10)
C41 0.0161(13) 0.0122(13) 0.0237(14) 0.0018(11) 0.0094(11) 0.0021(10)
C42 0.0215(14) 0.0130(13) 0.0237(14) -0.0075(11) 0.0104(12) -0.0059(11)
C43 0.0182(14) 0.0194(14) 0.0168(13) -0.0037(11) 0.0021(11) -0.0034(11)
C44 0.0166(13) 0.0146(13) 0.0152(13) -0.0002(10) 0.0035(10) -0.0010(10)
C45 0.0103(12) 0.0079(12) 0.0171(12) 0.0004(10) 0.0018(10) -0.0006(9)
C46 0.0129(13) 0.0168(14) 0.0212(13) -0.0024(11) 0.0018(11) 0.0030(10)
C47 0.0135(13) 0.0192(14) 0.0208(14) -0.0031(11) -0.0043(11) -0.0019(11)
C48 0.0087(13) 0.0142(13) 0.0335(16) 0.0019(12) 0.0001(11) 0.0002(10)
C49 0.0130(13) 0.0124(13) 0.0330(15) -0.0008(11) 0.0097(12) 0.0016(10)
C50 0.0154(13) 0.0103(12) 0.0203(13) -0.0009(10) 0.0039(11) 0.0009(10)
C51 0.0106(12) 0.0059(11) 0.0173(12) 0.0000(10) 0.0030(10) 0.0003(9)
C52 0.0146(13) 0.0184(14) 0.0157(13) -0.0026(11) 0.0052(10) 0.0051(10)
C53 0.0121(13) 0.0248(15) 0.0173(13) -0.0067(11) -0.0003(10) -0.0003(11)
C54 0.0076(12) 0.0263(15) 0.0237(14) -0.0050(12) 0.0036(11) 0.0007(11)
C55 0.0132(13) 0.0176(13) 0.0192(13) -0.0030(11) 0.0066(10) 0.0014(10)
C56 0.0140(13) 0.0094(12) 0.0131(12) -0.0017(10) 0.0026(10) -0.0004(10)
C57 0.0074(11) 0.0114(12) 0.0140(12) -0.0028(10) 0.0053(9) -0.0013(9)
C58 0.0167(13) 0.0153(13) 0.0131(12) -0.0005(10) 0.0034(10) -0.0008(10)
C59 0.0194(14) 0.0109(13) 0.0215(14) -0.0018(11) 0.0059(11) -0.0029(10)
C60 0.0210(14) 0.0166(14) 0.0218(14) -0.0090(11) 0.0046(11) -0.0035(11)
C61 0.0255(15) 0.0233(15) 0.0147(13) -0.0055(11) -0.0023(11) 0.0044(12)
C62 0.0172(14) 0.0136(13) 0.0175(13) -0.0023(11) 0.0021(11) 0.0038(10)

loop_
_atom_type_symbol
_atom_type_description
_atom_type_scat_dispersion_real
_atom_type_scat_dispersion_imag
_atom_type_scat_source
C C 0.0033 0.0016 'International Tables Vol C Tables 4.2.6.8 and 6.1.1.4'
H H 0.0000 0.0000 'International Tables Vol C Tables 4.2.6.8 and 6.1.1.4'
N N 0.0061 0.0033 'International Tables Vol C Tables 4.2.6.8 and 6.1.1.4'
O O 0.0106 0.0060 'International Tables Vol C Tables 4.2.6.8 and 6.1.1.4'
P P 0.1023 0.0942 'International Tables Vol C Tables 4.2.6.8 and 6.1.1.4'
Cr Cr 0.3209 0.6236 'International Tables Vol C Tables 4.2.6.8 and 6.1.1.4'

loop_
_geom_angle_atom_site_label_1
_geom_angle_atom_site_label_2
_geom_angle_atom_site_label_3
_geom_angle
_geom_angle_site_symmetry_1
_geom_angle_site_symmetry_3
_geom_angle_publ_flag
C4 Cr1 C3 97.59(12) . . ?
C4 Cr1 C1 87.38(11) . . ?
C3 Cr1 C1 87.40(11) . . ?
C4 Cr1 C2 85.74(11) . . ?
C3 Cr1 C2 83.98(12) . . ?
C1 Cr1 C2 168.16(11) . . ?
C4 Cr1 P2 166.46(9) . . ?
C3 Cr1 P2 94.95(9) . . ?
C1 Cr1 P2 88.09(8) . . ?
C2 Cr1 P2 100.70(9) . . ?
C4 Cr1 P1 99.35(9) . . ?
C3 Cr1 P1 162.55(9) . . ?
C1 Cr1 P1 89.20(8) . . ?
C2 Cr1 P1 101.41(8) . . ?
P2 Cr1 P1 67.82(4) . . yes
C34 Cr2 C35 98.75(12) . . ?
C34 Cr2 C33 83.10(11) . . ?
C35 Cr2 C33 90.26(11) . . ?
C34 Cr2 C32 86.24(11) . . ?
C35 Cr2 C32 84.71(11) . . ?
C33 Cr2 C32 167.39(11) . . ?
C34 Cr2 P4 96.84(8) . . ?
C35 Cr2 P4 164.20(9) . . ?
C33 Cr2 P4 89.08(8) . . ?
C32 Cr2 P4 98.89(8) . . ?
C34 Cr2 P3 163.13(8) . . ?
C35 Cr2 P3 96.34(9) . . ?
C33 Cr2 P3 89.35(8) . . ?
C32 Cr2 P3 102.67(8) . . ?
P4 Cr2 P3 67.87(3) . . ?
N1 P1 C8 106.14(11) . . yes
N1 P1 C14 106.09(11) . . yes
C8 P1 C14 101.39(12) . . yes
N1 P1 Cr1 95.45(8) . . yes
C8 P1 Cr1 118.90(8) . . ?
C14 P1 Cr1 126.49(9) . . ?
N1 P2 C26 104.69(10) . . yes
N1 P2 C20 111.73(11) . . yes
C26 P2 C20 102.88(11) . . yes
N1 P2 Cr1 95.76(8) . . yes
C26 P2 Cr1 127.16(9) . . ?
C20 P2 Cr1 113.84(8) . . ?
N2 P3 C45 109.51(11) . . yes
N2 P3 C39 106.41(10) . . yes
C45 P3 C39 102.18(11) . . yes
N2 P3 Cr2 95.87(7) . . yes
C45 P3 Cr2 115.38(8) . . ?
C39 P3 Cr2 126.39(8) . . ?
N2 P4 C57 107.78(11) . . yes
N2 P4 C51 105.85(11) . . yes
C57 P4 C51 100.83(11) . . yes
N2 P4 Cr2 96.60(7) . . yes
C57 P4 Cr2 117.26(8) . . ?
C51 P4 Cr2 126.87(8) . . ?
C5 N1 P2 131.96(17) . . ?
C5 N1 P1 125.10(16) . . ?
P2 N1 P1 99.86(11) . . ?
C36 N2 P3 132.65(16) . . ?
C36 N2 P4 124.82(16) . . ?
P3 N2 P4 99.44(11) . . ?
O1 C1 Cr1 175.6(2) . . ?
O2 C2 Cr1 171.1(2) . . ?
O3 C3 Cr1 178.1(2) . . ?
O4 C4 Cr1 179.6(3) . . ?
N1 C5 C7 112.2(2) . . ?
N1 C5 C6 113.8(2) . . ?
C7 C5 C6 110.7(2) . . ?
N1 C5 H5 106.5 . . ?
C7 C5 H5 106.5 . . ?
C6 C5 H5 106.5 . . ?
C5 C6 H6A 109.5 . . ?
C5 C6 H6B 109.5 . . ?
H6A C6 H6B 109.5 . . ?
C5 C6 H6C 109.5 . . ?
H6A C6 H6C 109.5 . . ?
H6B C6 H6C 109.5 . . ?
C5 C7 H7A 109.5 . . ?
C5 C7 H7B 109.5 . . ?
H7A C7 H7B 109.5 . . ?
C5 C7 H7C 109.5 . . ?
H7A C7 H7C 109.5 . . ?
H7B C7 H7C 109.5 . . ?
C13 C8 C9 119.4(2) . . ?
C13 C8 P1 121.6(2) . . ?
C9 C8 P1 118.91(19) . . ?
C10 C9 C8 120.0(3) . . ?
C10 C9 H9 120.0 . . ?
C8 C9 H9 120.0 . . ?
C11 C10 C9 120.2(3) . . ?
C11 C10 H10 119.9 . . ?
C9 C10 H10 119.9 . . ?
C12 C11 C10 120.2(2) . . ?
C12 C11 H11 119.9 . . ?
C10 C11 H11 119.9 . . ?
C11 C12 C13 119.9(3) . . ?
C11 C12 H12 120.1 . . ?
C13 C12 H12 120.1 . . ?
C8 C13 C12 120.5(3) . . ?
C8 C13 H13 119.8 . . ?
C12 C13 H13 119.8 . . ?
C15 C14 C19 118.9(2) . . ?
C15 C14 P1 120.6(2) . . ?
C19 C14 P1 120.4(2) . . ?
C16 C15 C14 120.6(3) . . ?
C16 C15 H15 119.7 . . ?
C14 C15 H15 119.7 . . ?
C17 C16 C15 119.9(3) . . ?
C17 C16 H16 120.1 . . ?
C15 C16 H16 120.1 . . ?
C16 C17 C18 120.4(3) . . ?
C16 C17 H17 119.8 . . ?
C18 C17 H17 119.8 . . ?
C19 C18 C17 119.8(3) . . ?
C19 C18 H18 120.1 . . ?
C17 C18 H18 120.1 . . ?
C18 C19 C14 120.5(3) . . ?
C18 C19 H19 119.8 . . ?
C14 C19 H19 119.8 . . ?
C21 C20 C25 118.4(2) . . ?
C21 C20 P2 124.62(19) . . ?
C25 C20 P2 116.41(18) . . ?
C22 C21 C20 120.8(2) . . ?
C22 C21 H21 119.6 . . ?
C20 C21 H21 119.6 . . ?
C21 C22 C23 120.4(3) . . ?
C21 C22 H22 119.8 . . ?
C23 C22 H22 119.8 . . ?
C24 C23 C22 119.4(2) . . ?
C24 C23 H23 120.3 . . ?
C22 C23 H23 120.3 . . ?
C23 C24 C25 120.4(2) . . ?
C23 C24 H24 119.8 . . ?
C25 C24 H24 119.8 . . ?
C24 C25 C20 120.6(2) . . ?
C24 C25 H25 119.7 . . ?
C20 C25 H25 119.7 . . ?
C31 C26 C27 118.3(2) . . ?
C31 C26 P2 119.06(19) . . ?
C27 C26 P2 122.07(19) . . ?
C28 C27 C26 121.1(2) . . ?
C28 C27 H27 119.5 . . ?
C26 C27 H27 119.5 . . ?
C27 C28 C29 120.0(2) . . ?
C27 C28 H28 120.0 . . ?
C29 C28 H28 120.0 . . ?
C30 C29 C28 119.6(2) . . ?
C30 C29 H29 120.2 . . ?
C28 C29 H29 120.2 . . ?
C31 C30 C29 120.4(3) . . ?
C31 C30 H30 119.8 . . ?
C29 C30 H30 119.8 . . ?
C30 C31 C26 120.5(2) . . ?
C30 C31 H31 119.7 . . ?
C26 C31 H31 119.7 . . ?
O5 C32 Cr2 171.4(2) . . ?
O6 C33 Cr2 174.5(2) . . ?
O7 C34 Cr2 176.8(2) . . ?
O8 C35 Cr2 177.9(2) . . ?
N2 C36 C37 112.8(2) . . ?
N2 C36 C38 113.5(2) . . ?
C37 C36 C38 111.3(2) . . ?
N2 C36 H36 106.2 . . ?
C37 C36 H36 106.2 . . ?
C38 C36 H36 106.2 . . ?
C36 C37 H37A 109.5 . . ?
C36 C37 H37B 109.5 . . ?
H37A C37 H37B 109.5 . . ?
C36 C37 H37C 109.5 . . ?
H37A C37 H37C 109.5 . . ?
H37B C37 H37C 109.5 . . ?
C36 C38 H38A 109.5 . . ?
C36 C38 H38B 109.5 . . ?
H38A C38 H38B 109.5 . . ?
C36 C38 H38C 109.5 . . ?
H38A C38 H38C 109.5 . . ?
H38B C38 H38C 109.5 . . ?
C40 C39 C44 119.3(2) . . ?
C40 C39 P3 121.98(18) . . ?
C44 C39 P3 118.52(19) . . ?
C39 C40 C41 120.6(2) . . ?
C39 C40 H40 119.7 . . ?
C41 C40 H40 119.7 . . ?
C40 C41 C42 119.6(2) . . ?
C40 C41 H41 120.2 . . ?
C42 C41 H41 120.2 . . ?
C43 C42 C41 120.3(2) . . ?
C43 C42 H42 119.9 . . ?
C41 C42 H42 119.9 . . ?
C42 C43 C44 119.9(2) . . ?
C42 C43 H43 120.1 . . ?
C44 C43 H43 120.1 . . ?
C39 C44 C43 120.4(2) . . ?
C39 C44 H44 119.8 . . ?
C43 C44 H44 119.8 . . ?
C46 C45 C50 118.7(2) . . ?
C46 C45 P3 123.2(2) . . ?
C50 C45 P3 117.78(18) . . ?
C45 C46 C47 120.4(2) . . ?
C45 C46 H46 119.8 . . ?
C47 C46 H46 119.8 . . ?
C48 C47 C46 120.3(2) . . ?
C48 C47 H47 119.8 . . ?
C46 C47 H47 119.8 . . ?
C47 C48 C49 119.8(2) . . ?
C47 C48 H48 120.1 . . ?
C49 C48 H48 120.1 . . ?
C48 C49 C50 119.9(2) . . ?
C48 C49 H49 120.0 . . ?
C50 C49 H49 120.0 . . ?
C49 C50 C45 120.7(2) . . ?
C49 C50 H50 119.6 . . ?
C45 C50 H50 119.6 . . ?
C52 C51 C56 118.8(2) . . ?
C52 C51 P4 120.55(19) . . ?
C56 C51 P4 120.52(18) . . ?
C53 C52 C51 120.7(2) . . ?
C53 C52 H52 119.6 . . ?
C51 C52 H52 119.6 . . ?
C52 C53 C54 119.8(2) . . ?
C52 C53 H53 120.1 . . ?
C54 C53 H53 120.1 . . ?
C55 C54 C53 119.9(2) . . ?
C55 C54 H54 120.1 . . ?
C53 C54 H54 120.1 . . ?
C54 C55 C56 120.0(2) . . ?
C54 C55 H55 120.0 . . ?
C56 C55 H55 120.0 . . ?
C55 C56 C51 120.7(2) . . ?
C55 C56 H56 119.6 . . ?
C51 C56 H56 119.6 . . ?
C62 C57 C58 119.4(2) . . ?
C62 C57 P4 124.15(19) . . ?
C58 C57 P4 116.46(18) . . ?
C59 C58 C57 120.4(2) . . ?
C59 C58 H58 119.8 . . ?
C57 C58 H58 119.8 . . ?
C60 C59 C58 119.7(2) . . ?
C60 C59 H59 120.1 . . ?
C58 C59 H59 120.1 . . ?
C59 C60 C61 120.3(2) . . ?
C59 C60 H60 119.8 . . ?
C61 C60 H60 119.8 . . ?
C60 C61 C62 120.0(2) . . ?
C60 C61 H61 120.0 . . ?
C62 C61 H61 120.0 . . ?
C57 C62 C61 120.1(2) . . ?
C57 C62 H62 119.9 . . ?
C61 C62 H62 119.9 . . ?

loop_
_geom_bond_atom_site_label_1
_geom_bond_atom_site_label_2
_geom_bond_distance
_geom_bond_site_symmetry_2
_geom_bond_publ_flag
Cr1 C4 1.858(3) . yes
Cr1 C3 1.862(3) . yes
Cr1 C1 1.878(3) . yes
Cr1 C2 1.891(3) . yes
Cr1 P2 2.3461(11) . yes
Cr1 P1 2.3533(11) . yes
Cr2 C34 1.858(3) . yes
Cr2 C35 1.863(3) . yes
Cr2 C33 1.883(3) . yes
Cr2 C32 1.885(3) . yes
Cr2 P4 2.3326(9) . yes
Cr2 P3 2.3518(10) . yes
P1 N1 1.714(2) . yes
P1 C8 1.822(3) . yes
P1 C14 1.833(3) . yes
P2 N1 1.712(2) . yes
P2 C26 1.827(3) . yes
P2 C20 1.828(3) . yes
P3 N2 1.715(2) . yes
P3 C45 1.827(3) . yes
P3 C39 1.834(2) . yes
P4 N2 1.713(2) . yes
P4 C57 1.821(2) . yes
P4 C51 1.824(2) . yes
N1 C5 1.504(3) . yes
N2 C36 1.499(3) . yes
O1 C1 1.152(3) . ?
O2 C2 1.149(3) . ?
O3 C3 1.153(3) . ?
O4 C4 1.158(3) . ?
O5 C32 1.156(3) . ?
O6 C33 1.151(3) . ?
O7 C34 1.150(3) . ?
O8 C35 1.153(3) . ?
C5 C7 1.516(4) . ?
C5 C6 1.534(3) . ?
C5 H5 1.0000 . ?
C6 H6A 0.9800 . ?
C6 H6B 0.9800 . ?
C6 H6C 0.9800 . ?
C7 H7A 0.9800 . ?
C7 H7B 0.9800 . ?
C7 H7C 0.9800 . ?
C8 C13 1.391(3) . ?
C8 C9 1.397(4) . ?
C9 C10 1.393(4) . ?
C9 H9 0.9500 . ?
C10 C11 1.387(4) . ?
C10 H10 0.9500 . ?
C11 C12 1.383(4) . ?
C11 H11 0.9500 . ?
C12 C13 1.394(4) . ?
C12 H12 0.9500 . ?
C13 H13 0.9500 . ?
C14 C15 1.393(4) . ?
C14 C19 1.401(4) . ?
C15 C16 1.393(4) . ?
C15 H15 0.9500 . ?
C16 C17 1.382(5) . ?
C16 H16 0.9500 . ?
C17 C18 1.387(5) . ?
C17 H17 0.9500 . ?
C18 C19 1.389(4) . ?
C18 H18 0.9500 . ?
C19 H19 0.9500 . ?
C20 C21 1.389(3) . ?
C20 C25 1.399(3) . ?
C21 C22 1.385(4) . ?
C21 H21 0.9500 . ?
C22 C23 1.388(4) . ?
C22 H22 0.9500 . ?
C23 C24 1.381(4) . ?
C23 H23 0.9500 . ?
C24 C25 1.390(3) . ?
C24 H24 0.9500 . ?
C25 H25 0.9500 . ?
C26 C31 1.396(3) . ?
C26 C27 1.395(3) . ?
C27 C28 1.385(3) . ?
C27 H27 0.9500 . ?
C28 C29 1.383(4) . ?
C28 H28 0.9500 . ?
C29 C30 1.388(4) . ?
C29 H29 0.9500 . ?
C30 C31 1.386(4) . ?
C30 H30 0.9500 . ?
C31 H31 0.9500 . ?
C36 C37 1.519(4) . ?
C36 C38 1.530(3) . ?
C36 H36 1.0000 . ?
C37 H37A 0.9800 . ?
C37 H37B 0.9800 . ?
C37 H37C 0.9800 . ?
C38 H38A 0.9800 . ?
C38 H38B 0.9800 . ?
C38 H38C 0.9800 . ?
C39 C40 1.387(3) . ?
C39 C44 1.389(3) . ?
C40 C41 1.389(3) . ?
C40 H40 0.9500 . ?
C41 C42 1.391(4) . ?
C41 H41 0.9500 . ?
C42 C43 1.378(4) . ?
C42 H42 0.9500 . ?
C43 C44 1.392(3) . ?
C43 H43 0.9500 . ?
C44 H44 0.9500 . ?
C45 C46 1.388(3) . ?
C45 C50 1.397(3) . ?
C46 C47 1.391(3) . ?
C46 H46 0.9500 . ?
C47 C48 1.380(4) . ?
C47 H47 0.9500 . ?
C48 C49 1.388(4) . ?
C48 H48 0.9500 . ?
C49 C50 1.384(4) . ?
C49 H49 0.9500 . ?
C50 H50 0.9500 . ?
C51 C52 1.393(3) . ?
C51 C56 1.399(3) . ?
C52 C53 1.385(3) . ?
C52 H52 0.9500 . ?
C53 C54 1.396(4) . ?
C53 H53 0.9500 . ?
C54 C55 1.390(3) . ?
C54 H54 0.9500 . ?
C55 C56 1.379(3) . ?
C55 H55 0.9500 . ?
C56 H56 0.9500 . ?
C57 C62 1.388(3) . ?
C57 C58 1.395(3) . ?
C58 C59 1.388(3) . ?
C58 H58 0.9500 . ?
C59 C60 1.383(4) . ?
C59 H59 0.9500 . ?
C60 C61 1.383(4) . ?
C60 H60 0.9500 . ?
C61 C62 1.392(3) . ?
C61 H61 0.9500 . ?
C62 H62 0.9500 . ?

loop_
_geom_torsion_atom_site_label_1
_geom_torsion_atom_site_label_2
_geom_torsion_atom_site_label_3
_geom_torsion_atom_site_label_4
_geom_torsion
_geom_torsion_site_symmetry_1
_geom_torsion_site_symmetry_2
_geom_torsion_site_symmetry_3
_geom_torsion_site_symmetry_4
_geom_torsion_publ_flag
C4 Cr1 P1 N1 168.46(11) . . . . ?
C3 Cr1 P1 N1 2.5(3) . . . . ?
C1 Cr1 P1 N1 81.25(11) . . . . ?
C2 Cr1 P1 N1 -104.04(11) . . . . ?
P2 Cr1 P1 N1 -7.01(7) . . . . ?
C4 Cr1 P1 C8 56.64(13) . . . . ?
C3 Cr1 P1 C8 -109.3(3) . . . . ?
C1 Cr1 P1 C8 -30.57(13) . . . . ?
C2 Cr1 P1 C8 144.14(13) . . . . ?
P2 Cr1 P1 C8 -118.83(10) . . . . ?
C4 Cr1 P1 C14 -76.90(13) . . . . ?
C3 Cr1 P1 C14 117.2(3) . . . . ?
C1 Cr1 P1 C14 -164.12(13) . . . . ?
C2 Cr1 P1 C14 10.60(13) . . . . ?
P2 Cr1 P1 C14 107.62(11) . . . . ?
C4 Cr1 P2 N1 -12.4(4) . . . . ?
C3 Cr1 P2 N1 -170.12(11) . . . . ?
C1 Cr1 P2 N1 -82.89(10) . . . . ?
C2 Cr1 P2 N1 105.09(11) . . . . ?
P1 Cr1 P2 N1 7.03(7) . . . . ?
C4 Cr1 P2 C26 -125.7(4) . . . . ?
C3 Cr1 P2 C26 76.55(13) . . . . ?
C1 Cr1 P2 C26 163.77(12) . . . . ?
C2 Cr1 P2 C26 -8.24(13) . . . . ?
P1 Cr1 P2 C26 -106.31(10) . . . . ?
C4 Cr1 P2 C20 104.4(4) . . . . ?
C3 Cr1 P2 C20 -53.28(12) . . . . ?
C1 Cr1 P2 C20 33.94(11) . . . . ?
C2 Cr1 P2 C20 -138.07(12) . . . . ?
P1 Cr1 P2 C20 123.86(9) . . . . ?
C34 Cr2 P3 N2 22.9(3) . . . . ?
C35 Cr2 P3 N2 176.27(10) . . . . ?
C33 Cr2 P3 N2 86.09(10) . . . . ?
C32 Cr2 P3 N2 -97.75(10) . . . . ?
P4 Cr2 P3 N2 -3.19(7) . . . . ?
C34 Cr2 P3 C45 -91.9(3) . . . . ?
C35 Cr2 P3 C45 61.42(12) . . . . ?
C33 Cr2 P3 C45 -28.77(12) . . . . ?
C32 Cr2 P3 C45 147.39(12) . . . . ?
P4 Cr2 P3 C45 -118.05(9) . . . . ?
C34 Cr2 P3 C39 138.3(3) . . . . ?
C35 Cr2 P3 C39 -68.36(12) . . . . ?
C33 Cr2 P3 C39 -158.55(12) . . . . ?
C32 Cr2 P3 C39 17.62(13) . . . . ?
P4 Cr2 P3 C39 112.18(10) . . . . ?
C34 Cr2 P4 N2 -169.41(10) . . . . ?
C35 Cr2 P4 N2 1.2(3) . . . . ?
C33 Cr2 P4 N2 -86.47(11) . . . . ?
C32 Cr2 P4 N2 103.34(11) . . . . ?
P3 Cr2 P4 N2 3.20(7) . . . . ?
C34 Cr2 P4 C57 -55.49(12) . . . . ?
C35 Cr2 P4 C57 115.2(3) . . . . ?
C33 Cr2 P4 C57 27.45(12) . . . . ?
C32 Cr2 P4 C57 -142.74(12) . . . . ?
P3 Cr2 P4 C57 117.11(10) . . . . ?
C34 Cr2 P4 C51 75.09(13) . . . . ?
C35 Cr2 P4 C51 -114.3(3) . . . . ?
C33 Cr2 P4 C51 158.03(12) . . . . ?
C32 Cr2 P4 C51 -12.16(13) . . . . ?
P3 Cr2 P4 C51 -112.30(10) . . . . ?
C26 P2 N1 C5 -38.5(2) . . . . ?
C20 P2 N1 C5 72.2(2) . . . . ?
Cr1 P2 N1 C5 -169.3(2) . . . . ?
C26 P2 N1 P1 121.76(11) . . . . ?
C20 P2 N1 P1 -127.60(11) . . . . ?
Cr1 P2 N1 P1 -9.08(9) . . . . ?
C8 P1 N1 C5 -66.6(2) . . . . ?
C14 P1 N1 C5 40.7(2) . . . . ?
Cr1 P1 N1 C5 171.15(17) . . . . ?
C8 P1 N1 P2 131.26(11) . . . . ?
C14 P1 N1 P2 -121.44(12) . . . . ?
Cr1 P1 N1 P2 9.05(9) . . . . ?
C45 P3 N2 C36 -76.3(2) . . . . ?
C39 P3 N2 C36 33.5(2) . . . . ?
Cr2 P3 N2 C36 164.2(2) . . . . ?
C45 P3 N2 P4 123.65(11) . . . . ?
C39 P3 N2 P4 -126.61(11) . . . . ?
Cr2 P3 N2 P4 4.08(9) . . . . ?
C57 P4 N2 C36 72.2(2) . . . . ?
C51 P4 N2 C36 -35.0(2) . . . . ?
Cr2 P4 N2 C36 -166.34(17) . . . . ?
C57 P4 N2 P3 -125.54(10) . . . . ?
C51 P4 N2 P3 127.23(11) . . . . ?
Cr2 P4 N2 P3 -4.12(9) . . . . ?
P2 N1 C5 C7 -57.4(3) . . . . ?
P1 N1 C5 C7 146.60(19) . . . . ?
P2 N1 C5 C6 69.3(3) . . . . ?
P1 N1 C5 C6 -86.7(3) . . . . ?
N1 P1 C8 C13 -22.0(2) . . . . ?
C14 P1 C8 C13 -132.6(2) . . . . ?
Cr1 P1 C8 C13 83.8(2) . . . . yes
N1 P1 C8 C9 162.22(18) . . . . ?
C14 P1 C8 C9 51.6(2) . . . . ?
Cr1 P1 C8 C9 -92.0(2) . . . . yes
C13 C8 C9 C10 0.4(4) . . . . ?
P1 C8 C9 C10 176.26(18) . . . . ?
C8 C9 C10 C11 -0.2(4) . . . . ?
C9 C10 C11 C12 0.1(4) . . . . ?
C10 C11 C12 C13 -0.2(4) . . . . ?
C9 C8 C13 C12 -0.5(4) . . . . ?
P1 C8 C13 C12 -176.25(18) . . . . ?
C11 C12 C13 C8 0.4(4) . . . . ?
N1 P1 C14 C15 102.8(2) . . . . ?
C8 P1 C14 C15 -146.5(2) . . . . ?
Cr1 P1 C14 C15 -6.9(3) . . . . yes
N1 P1 C14 C19 -73.5(2) . . . . ?
C8 P1 C14 C19 37.2(2) . . . . ?
Cr1 P1 C14 C19 176.82(17) . . . . yes
C19 C14 C15 C16 0.5(4) . . . . ?
P1 C14 C15 C16 -175.8(2) . . . . ?
C14 C15 C16 C17 0.9(4) . . . . ?
C15 C16 C17 C18 -1.4(5) . . . . ?
C16 C17 C18 C19 0.4(4) . . . . ?
C17 C18 C19 C14 1.1(4) . . . . ?
C15 C14 C19 C18 -1.5(4) . . . . ?
P1 C14 C19 C18 174.9(2) . . . . ?
N1 P2 C20 C21 18.7(2) . . . . ?
C26 P2 C20 C21 130.5(2) . . . . ?
Cr1 P2 C20 C21 -88.4(2) . . . . yes
N1 P2 C20 C25 -170.24(18) . . . . ?
C26 P2 C20 C25 -58.5(2) . . . . ?
Cr1 P2 C20 C25 82.7(2) . . . . yes
C25 C20 C21 C22 2.5(4) . . . . ?
P2 C20 C21 C22 173.4(2) . . . . ?
C20 C21 C22 C23 -1.6(4) . . . . ?
C21 C22 C23 C24 -0.6(4) . . . . ?
C22 C23 C24 C25 1.7(4) . . . . ?
C23 C24 C25 C20 -0.8(4) . . . . ?
C21 C20 C25 C24 -1.3(4) . . . . ?
P2 C20 C25 C24 -172.98(19) . . . . ?
N1 P2 C26 C31 -80.9(2) . . . . ?
C20 P2 C26 C31 162.24(19) . . . . ?
Cr1 P2 C26 C31 28.3(2) . . . . yes
N1 P2 C26 C27 90.6(2) . . . . ?
C20 P2 C26 C27 -26.3(2) . . . . ?
Cr1 P2 C26 C27 -160.19(16) . . . . yes
C31 C26 C27 C28 1.9(4) . . . . ?
P2 C26 C27 C28 -169.62(18) . . . . ?
C26 C27 C28 C29 -0.2(4) . . . . ?
C27 C28 C29 C30 -1.4(4) . . . . ?
C28 C29 C30 C31 1.2(4) . . . . ?
C29 C30 C31 C26 0.6(4) . . . . ?
C27 C26 C31 C30 -2.1(4) . . . . ?
P2 C26 C31 C30 169.7(2) . . . . ?
P3 N2 C36 C37 59.2(3) . . . . ?
P4 N2 C36 C37 -144.98(18) . . . . ?
P3 N2 C36 C38 -68.5(3) . . . . ?
P4 N2 C36 C38 87.3(2) . . . . ?
N2 P3 C39 C40 -88.3(2) . . . . ?
C45 P3 C39 C40 26.6(2) . . . . ?
Cr2 P3 C39 C40 161.29(16) . . . . yes
N2 P3 C39 C44 86.3(2) . . . . ?
C45 P3 C39 C44 -158.9(2) . . . . ?
Cr2 P3 C39 C44 -24.1(2) . . . . yes
C44 C39 C40 C41 -1.6(4) . . . . ?
P3 C39 C40 C41 172.96(19) . . . . ?
C39 C40 C41 C42 0.2(4) . . . . ?
C40 C41 C42 C43 1.2(4) . . . . ?
C41 C42 C43 C44 -1.1(4) . . . . ?
C40 C39 C44 C43 1.7(4) . . . . ?
P3 C39 C44 C43 -173.1(2) . . . . ?
C42 C43 C44 C39 -0.3(4) . . . . ?
N2 P3 C45 C46 -18.5(2) . . . . ?
C39 P3 C45 C46 -131.0(2) . . . . ?
Cr2 P3 C45 C46 88.2(2) . . . . yes
N2 P3 C45 C50 167.70(18) . . . . ?
C39 P3 C45 C50 55.2(2) . . . . ?
Cr2 P3 C45 C50 -85.6(2) . . . . yes
C50 C45 C46 C47 -3.1(4) . . . . ?
P3 C45 C46 C47 -176.8(2) . . . . ?
C45 C46 C47 C48 2.1(4) . . . . ?
C46 C47 C48 C49 0.6(4) . . . . ?
C47 C48 C49 C50 -2.1(4) . . . . ?
C48 C49 C50 C45 1.1(4) . . . . ?
C46 C45 C50 C49 1.5(4) . . . . ?
P3 C45 C50 C49 175.60(19) . . . . ?
N2 P4 C51 C52 -93.2(2) . . . . ?
C57 P4 C51 C52 154.6(2) . . . . ?
Cr2 P4 C51 C52 18.0(2) . . . . yes
N2 P4 C51 C56 83.1(2) . . . . ?
C57 P4 C51 C56 -29.1(2) . . . . ?
Cr2 P4 C51 C56 -165.67(16) . . . . yes
C56 C51 C52 C53 -0.4(4) . . . . ?
P4 C51 C52 C53 175.9(2) . . . . ?
C51 C52 C53 C54 -0.3(4) . . . . ?
C52 C53 C54 C55 0.6(4) . . . . ?
C53 C54 C55 C56 -0.1(4) . . . . ?
C54 C55 C56 C51 -0.7(4) . . . . ?
C52 C51 C56 C55 1.0(4) . . . . ?
P4 C51 C56 C55 -175.43(19) . . . . ?
N2 P4 C57 C62 1.7(2) . . . . ?
C51 P4 C57 C62 112.4(2) . . . . ?
Cr2 P4 C57 C62 -105.8(2) . . . . yes
N2 P4 C57 C58 -179.56(18) . . . . ?
C51 P4 C57 C58 -68.9(2) . . . . ?
Cr2 P4 C57 C58 72.9(2) . . . . yes
C62 C57 C58 C59 -1.0(4) . . . . ?
P4 C57 C58 C59 -179.81(19) . . . . ?
C57 C58 C59 C60 0.1(4) . . . . ?
C58 C59 C60 C61 0.9(4) . . . . ?
C59 C60 C61 C62 -1.0(4) . . . . ?
C58 C57 C62 C61 0.9(4) . . . . ?
P4 C57 C62 C61 179.6(2) . . . . ?
C60 C61 C62 C57 0.1(4) . . . . ?
